data_4086949
loop_
_publ_author_name
'K\"orte, Leif A.'
'Blomeyer, Sebastian'
'Peters, Jan-Hendrik'
'Mix, Andreas'
'Neumann, Beate'
'Stammler, Hans-Georg'
'Mitzel, Norbert W.'

_publ_section_title
;
 Dynamic Exchange in Intramolecular Lewis Pairs with Multiple Lewis-Acidic
 Functions
;
_journal_issue 3
_journal_name_full Organometallics
_journal_page_first 742
_journal_paper_doi 10.1021/acs.organomet.6b00935
_journal_volume 36
_journal_year 2017
_chemical_formula_moiety 'C33 H60 B3 N'
_chemical_formula_sum 'C33 H60 B3 N'
_chemical_formula_weight 503.25
_chemical_name_systematic
;
 ?
;
_space_group_crystal_system triclinic
_space_group_IT_number 2
_space_group_name_Hall '-P 1'
_space_group_name_H-M_alt 'P -1'
_symmetry_space_group_name_Hall '-P 1'
_symmetry_space_group_name_H-M 'P -1'
_atom_sites_solution_hydrogens geom
_atom_sites_solution_primary direct
_audit_creation_date 2014-10-09
_audit_creation_method
;
  Olex2 1.2-ac2
  (compiled 2012.03.27 svn.r2268, GUI svn.r4156)
;
_cell_angle_alpha 75.750(10)
_cell_angle_beta 80.154(8)
_cell_angle_gamma 82.275(9)
_cell_formula_units_Z 2
_cell_length_a 8.4657(7)
_cell_length_b 13.0744(18)
_cell_length_c 14.2825(15)
_cell_measurement_reflns_used 10926
_cell_measurement_temperature 100.0(1)
_cell_measurement_theta_max 74.3920
_cell_measurement_theta_min 3.4850
_cell_volume 1502.6(3)
_computing_cell_refinement
;
CrysAlisPro, Agilent Technologies,
Version 1.171.37.34 (release 22-05-2014 CrysAlis171 .NET)
(compiled May 22 2014,16:03:01)
;
_computing_data_collection
;
CrysAlisPro, Agilent Technologies,
Version 1.171.37.34 (release 22-05-2014 CrysAlis171 .NET)
(compiled May 22 2014,16:03:01)
;
_computing_data_reduction
;
CrysAlisPro, Agilent Technologies,
Version 1.171.37.34 (release 22-05-2014 CrysAlis171 .NET)
(compiled May 22 2014,16:03:01)
;
_computing_molecular_graphics
;
O. V. Dolomanov, L. J. Bourhis, R. J. Gildea, J. A. K. Howard and H. Puschmann,
OLEX2: a complete structure solution, refinement and analysis program.
J. Appl. Cryst. (2009). 42, 339-341.
;
_computing_publication_material
;
O. V. Dolomanov, L. J. Bourhis, R. J. Gildea, J. A. K. Howard and H. Puschmann,
OLEX2: a complete structure solution, refinement and analysis program.
J. Appl. Cryst. (2009). 42, 339-341.
;
_computing_structure_refinement
;
SHELXL, G.M. Sheldrick, Acta Cryst.
(2008). A64, 112-122
;
_computing_structure_solution
;
SHELXS, G.M. Sheldrick, Acta Cryst.
(2008). A64, 112-122
;
_diffrn_ambient_environment N~2~
_diffrn_ambient_temperature 100.0(1)
_diffrn_detector 'CCD plate'
_diffrn_detector_area_resol_mean 5.3114
_diffrn_detector_type Atlas
_diffrn_measured_fraction_theta_full 1.000
_diffrn_measured_fraction_theta_max 0.7736
_diffrn_measurement_details
;
#__ type_ start__ end____ width___ exp.time_
  1 omega -116.00   -5.00   1.0000    7.5000
omega____ theta____ kappa____ phi______ frames
    -      -38.5000  -19.0000 -120.0000 111

#__ type_ start__ end____ width___ exp.time_
  2 omega   -3.00   25.00   1.0000    7.5000
omega____ theta____ kappa____ phi______ frames
    -      -38.5000   38.0000 -150.0000 28

#__ type_ start__ end____ width___ exp.time_
  3 omega  -49.00   32.00   1.0000    7.5000
omega____ theta____ kappa____ phi______ frames
    -      -38.5000   38.0000   60.0000 81

#__ type_ start__ end____ width___ exp.time_
  4 omega   58.00  127.00   1.0000    7.5000
omega____ theta____ kappa____ phi______ frames
    -       43.4488  178.0000 -150.0000 69

#__ type_ start__ end____ width___ exp.time_
  5 omega   87.00  125.00   1.0000    7.5000
omega____ theta____ kappa____ phi______ frames
    -       43.4488  178.0000   30.0000 38

#__ type_ start__ end____ width___ exp.time_
  6 omega   58.00  108.00   1.0000    7.5000
omega____ theta____ kappa____ phi______ frames
    -       43.4488 -178.0000  -60.0000 50

#__ type_ start__ end____ width___ exp.time_
  7 omega   55.00   89.00   1.0000   30.0000
omega____ theta____ kappa____ phi______ frames
    -      111.0000  -94.0000    0.0000 34

#__ type_ start__ end____ width___ exp.time_
  8 omega  112.00  141.00   1.0000   30.0000
omega____ theta____ kappa____ phi______ frames
    -      111.0000   30.0000  -90.0000 29

#__ type_ start__ end____ width___ exp.time_
  9 omega   82.00  117.00   1.0000   30.0000
omega____ theta____ kappa____ phi______ frames
    -      111.0000   77.0000 -180.0000 35

#__ type_ start__ end____ width___ exp.time_
 10 omega   42.00   97.00   1.0000   30.0000
omega____ theta____ kappa____ phi______ frames
    -      111.0000  -45.0000  -60.0000 55

#__ type_ start__ end____ width___ exp.time_
 11 omega   41.00   97.00   1.0000   30.0000
omega____ theta____ kappa____ phi______ frames
    -      111.0000  -45.0000   30.0000 56

#__ type_ start__ end____ width___ exp.time_
 12 omega   34.00  104.00   1.0000   30.0000
omega____ theta____ kappa____ phi______ frames
    -      111.0000  -94.0000 -120.0000 70

#__ type_ start__ end____ width___ exp.time_
 13 omega   42.00   92.00   1.0000   30.0000
omega____ theta____ kappa____ phi______ frames
    -      111.0000  -94.0000   60.0000 50

#__ type_ start__ end____ width___ exp.time_
 14 omega   55.00   84.00   1.0000   30.0000
omega____ theta____ kappa____ phi______ frames
    -      111.0000  -30.0000   90.0000 29

#__ type_ start__ end____ width___ exp.time_
 15 omega   41.00   72.00   1.0000   30.0000
omega____ theta____ kappa____ phi______ frames
    -      111.0000  -45.0000 -120.0000 31

#__ type_ start__ end____ width___ exp.time_
 16 omega   91.00  143.00   1.0000   30.0000
omega____ theta____ kappa____ phi______ frames
    -      111.0000   30.0000 -120.0000 52

#__ type_ start__ end____ width___ exp.time_
 17 omega   85.00  122.00   1.0000   30.0000
omega____ theta____ kappa____ phi______ frames
    -      111.0000 -125.0000    0.0000 37

#__ type_ start__ end____ width___ exp.time_
 18 omega   65.00   98.00   1.0000   30.0000
omega____ theta____ kappa____ phi______ frames
    -      111.0000  -45.0000 -180.0000 33

#__ type_ start__ end____ width___ exp.time_
 19 omega   44.00   71.00   1.0000   30.0000
omega____ theta____ kappa____ phi______ frames
    -      111.0000 -125.0000    0.0000 27

#__ type_ start__ end____ width___ exp.time_
 20 omega   53.00  122.00   1.0000   30.0000
omega____ theta____ kappa____ phi______ frames
    -      111.0000 -125.0000  150.0000 69

#__ type_ start__ end____ width___ exp.time_
 21 omega  122.00  178.00   1.0000   30.0000
omega____ theta____ kappa____ phi______ frames
    -      111.0000   45.0000  150.0000 56

#__ type_ start__ end____ width___ exp.time_
 22 omega  147.00  174.00   1.0000   30.0000
omega____ theta____ kappa____ phi______ frames
    -      111.0000  125.0000   60.0000 27

#__ type_ start__ end____ width___ exp.time_
 23 omega  130.00  164.00   1.0000   30.0000
omega____ theta____ kappa____ phi______ frames
    -      111.0000   77.0000 -180.0000 34

#__ type_ start__ end____ width___ exp.time_
 24 omega   41.00   97.00   1.0000   30.0000
omega____ theta____ kappa____ phi______ frames
    -      111.0000  -45.0000   90.0000 56

#__ type_ start__ end____ width___ exp.time_
 25 omega   75.00  176.00   1.0000   30.0000
omega____ theta____ kappa____ phi______ frames
    -      111.0000   15.0000  120.0000 101

#__ type_ start__ end____ width___ exp.time_
 26 omega   61.00  109.00   1.0000   30.0000
omega____ theta____ kappa____ phi______ frames
    -      111.0000  -94.0000  150.0000 48

#__ type_ start__ end____ width___ exp.time_
 27 omega    2.00   31.00   1.0000    7.5000
omega____ theta____ kappa____ phi______ frames
    -       38.0000   90.0000  -45.6620 29

#__ type_ start__ end____ width___ exp.time_
 28 omega -110.00  -23.00   1.0000    7.5000
omega____ theta____ kappa____ phi______ frames
    -      -38.5000  -38.0000   60.0000 87

#__ type_ start__ end____ width___ exp.time_
 29 omega  -40.00  -14.00   1.0000    7.5000
omega____ theta____ kappa____ phi______ frames
    -      -38.5000  -57.0000 -150.0000 26

#__ type_ start__ end____ width___ exp.time_
 30 omega    6.00   31.00   1.0000    7.5000
omega____ theta____ kappa____ phi______ frames
    -       42.0000   90.0000   80.5784 25

#__ type_ start__ end____ width___ exp.time_
 31 omega  -21.00   55.00   1.0000    7.5000
omega____ theta____ kappa____ phi______ frames
    -       43.6988  -19.0000 -120.0000 76

#__ type_ start__ end____ width___ exp.time_
 32 omega   20.00   45.00   1.0000    7.5000
omega____ theta____ kappa____ phi______ frames
    -       50.0000   78.0000 -100.8749 25

#__ type_ start__ end____ width___ exp.time_
 33 omega   18.00   43.00   1.0000    7.5000
omega____ theta____ kappa____ phi______ frames
    -       50.0000   82.0000 -177.8802 25

#__ type_ start__ end____ width___ exp.time_
 34 omega   19.00   44.00   1.0000    7.5000
omega____ theta____ kappa____ phi______ frames
    -       50.0000   80.0000  -40.9003 25

#__ type_ start__ end____ width___ exp.time_
 35 omega   19.00   44.00   1.0000    7.5000
omega____ theta____ kappa____ phi______ frames
    -       50.0000   80.0000  139.6188 25

#__ type_ start__ end____ width___ exp.time_
 36 omega   33.00   99.00   1.0000    7.5000
omega____ theta____ kappa____ phi______ frames
    -       62.0000   77.0000  -42.7078 66

#__ type_ start__ end____ width___ exp.time_
 37 omega   32.00   57.00   1.0000    7.5000
omega____ theta____ kappa____ phi______ frames
    -       62.0000   77.0000   38.3074 25

#__ type_ start__ end____ width___ exp.time_
 38 omega   32.00   58.00   1.0000    7.5000
omega____ theta____ kappa____ phi______ frames
    -       62.0000   77.0000 -105.5856 26

#__ type_ start__ end____ width___ exp.time_
 39 omega   34.00   60.00   1.0000    7.5000
omega____ theta____ kappa____ phi______ frames
    -       62.0000   76.0000  111.2689 26

#__ type_ start__ end____ width___ exp.time_
 40 omega   36.00   64.00   1.0000    7.5000
omega____ theta____ kappa____ phi______ frames
    -       66.0000   75.0000 -161.9716 28

#__ type_ start__ end____ width___ exp.time_
 41 omega   36.00   75.00   1.0000    7.5000
omega____ theta____ kappa____ phi______ frames
    -       66.0000   75.0000   60.9649 39

#__ type_ start__ end____ width___ exp.time_
 42 omega   36.00   79.00   1.0000    7.5000
omega____ theta____ kappa____ phi______ frames
    -       66.0000   77.0000  -16.2079 43

#__ type_ start__ end____ width___ exp.time_
 43 omega   41.00   67.00   1.0000    7.5000
omega____ theta____ kappa____ phi______ frames
    -       70.0000   75.0000  155.7043 26

#__ type_ start__ end____ width___ exp.time_
 44 omega   46.00   72.00   1.0000    7.5000
omega____ theta____ kappa____ phi______ frames
    -       74.0000   69.0000  127.1461 26

#__ type_ start__ end____ width___ exp.time_
 45 omega   48.00   96.00   1.0000    7.5000
omega____ theta____ kappa____ phi______ frames
    -       74.0000   59.0000   30.3296 48

#__ type_ start__ end____ width___ exp.time_
 46 omega   53.00   84.00   1.0000   40.0000
omega____ theta____ kappa____ phi______ frames
    -       78.0000   59.0000 -160.1006 31

#__ type_ start__ end____ width___ exp.time_
 47 omega   55.00  118.00   1.0000   40.0000
omega____ theta____ kappa____ phi______ frames
    -       82.0000   65.0000   32.5280 63

#__ type_ start__ end____ width___ exp.time_
 48 omega   57.00   92.00   1.0000   40.0000
omega____ theta____ kappa____ phi______ frames
    -       86.0000   73.0000 -102.1248 35

#__ type_ start__ end____ width___ exp.time_
 49 omega   74.00  105.00   1.0000   40.0000
omega____ theta____ kappa____ phi______ frames
    -       98.0000   50.0000    3.8243 31

#__ type_ start__ end____ width___ exp.time_
 50 omega  142.00  167.00   1.0000   40.0000
omega____ theta____ kappa____ phi______ frames
    -       98.0000   50.0000    3.8243 25

#__ type_ start__ end____ width___ exp.time_
 51 omega   79.00  105.00   1.0000   40.0000
omega____ theta____ kappa____ phi______ frames
    -      108.7376   77.0000 -150.0000 26

#__ type_ start__ end____ width___ exp.time_
 52 omega   79.00  140.00   1.0000   40.0000
omega____ theta____ kappa____ phi______ frames
    -      108.7376   77.0000  -60.0000 61

#__ type_ start__ end____ width___ exp.time_
 53 omega  121.00  147.00   1.0000   40.0000
omega____ theta____ kappa____ phi______ frames
    -      108.7376   77.0000  -90.0000 26

#__ type_ start__ end____ width___ exp.time_
 54 omega   80.00  106.00   1.0000   40.0000
omega____ theta____ kappa____ phi______ frames
    -      108.7376   77.0000  -90.0000 26

#__ type_ start__ end____ width___ exp.time_
 55 omega   84.00  109.00   1.0000   40.0000
omega____ theta____ kappa____ phi______ frames
    -      108.7376   61.0000   90.0000 25

#__ type_ start__ end____ width___ exp.time_
 56 omega   84.00  157.00   1.0000   40.0000
omega____ theta____ kappa____ phi______ frames
    -      108.7376   61.0000   30.0000 73

#__ type_ start__ end____ width___ exp.time_
 57 omega  151.00  177.00   1.0000   40.0000
omega____ theta____ kappa____ phi______ frames
    -      108.7376   61.0000   60.0000 26

#__ type_ start__ end____ width___ exp.time_
 58 omega   83.00  109.00   1.0000   40.0000
omega____ theta____ kappa____ phi______ frames
    -      108.7376   77.0000  -30.0000 26

#__ type_ start__ end____ width___ exp.time_
 59 omega   84.00  111.00   1.0000   40.0000
omega____ theta____ kappa____ phi______ frames
    -      108.7376   61.0000   60.0000 27

#__ type_ start__ end____ width___ exp.time_
 60 omega   79.00  104.00   1.0000   40.0000
omega____ theta____ kappa____ phi______ frames
    -      108.7376   77.0000  120.0000 25

#__ type_ start__ end____ width___ exp.time_
 61 omega   85.00  111.00   1.0000   40.0000
omega____ theta____ kappa____ phi______ frames
    -      108.7376   61.0000 -150.0000 26

#__ type_ start__ end____ width___ exp.time_
 62 omega   83.00  109.00   1.0000   40.0000
omega____ theta____ kappa____ phi______ frames
    -      108.7376   61.0000 -180.0000 26

#__ type_ start__ end____ width___ exp.time_
 63 omega   86.00  112.00   1.0000   40.0000
omega____ theta____ kappa____ phi______ frames
    -      108.7376   45.0000   30.0000 26

#__ type_ start__ end____ width___ exp.time_
 64 omega   81.00  107.00   1.0000   40.0000
omega____ theta____ kappa____ phi______ frames
    -      108.7376   77.0000   30.0000 26

#__ type_ start__ end____ width___ exp.time_
 65 omega   79.00  105.00   1.0000   40.0000
omega____ theta____ kappa____ phi______ frames
    -      108.7376   77.0000   60.0000 26

#__ type_ start__ end____ width___ exp.time_
 66 omega   87.00  117.00   1.0000   40.0000
omega____ theta____ kappa____ phi______ frames
    -      108.7376   61.0000  -60.0000 30

#__ type_ start__ end____ width___ exp.time_
 67 omega   84.00  110.00   1.0000   40.0000
omega____ theta____ kappa____ phi______ frames
    -      108.7376   61.0000  120.0000 26

#__ type_ start__ end____ width___ exp.time_
 68 omega   83.00  109.00   1.0000   40.0000
omega____ theta____ kappa____ phi______ frames
    -      108.7376   61.0000  150.0000 26

#__ type_ start__ end____ width___ exp.time_
 69 omega   79.00  105.00   1.0000   40.0000
omega____ theta____ kappa____ phi______ frames
    -      108.7376   77.0000   90.0000 26

#__ type_ start__ end____ width___ exp.time_
 70 omega  119.00  164.00   1.0000   40.0000
omega____ theta____ kappa____ phi______ frames
    -      108.7376   77.0000  -30.0000 45
;
_diffrn_measurement_device 'four-circle diffractometer'
_diffrn_measurement_device_type 'SuperNova, Dual, Cu at zero, Atlas'
_diffrn_measurement_method '\w scans'
_diffrn_orient_matrix_UB_11 0.1732053000
_diffrn_orient_matrix_UB_12 -0.0533212000
_diffrn_orient_matrix_UB_13 -0.0143345000
_diffrn_orient_matrix_UB_21 0.0626041000
_diffrn_orient_matrix_UB_22 0.1093825000
_diffrn_orient_matrix_UB_23 -0.0433996000
_diffrn_orient_matrix_UB_31 0.0214202000
_diffrn_orient_matrix_UB_32 0.0080146000
_diffrn_orient_matrix_UB_33 0.1028162000
_diffrn_radiation_monochromator mirror
_diffrn_radiation_probe x-ray
_diffrn_radiation_type 'Cu K\a'
_diffrn_radiation_wavelength 1.54184
_diffrn_reflns_av_R_equivalents 0.0464
_diffrn_reflns_av_unetI/netI 0.0287
_diffrn_reflns_Laue_measured_fraction_full 1.000
_diffrn_reflns_Laue_measured_fraction_max 1.000
_diffrn_reflns_limit_h_max 10
_diffrn_reflns_limit_h_min -10
_diffrn_reflns_limit_k_max 16
_diffrn_reflns_limit_k_min -16
_diffrn_reflns_limit_l_max 17
_diffrn_reflns_limit_l_min -16
_diffrn_reflns_number 16286
_diffrn_reflns_point_group_measured_fraction_full 1.000
_diffrn_reflns_point_group_measured_fraction_max 1.000
_diffrn_reflns_theta_full 67.684
_diffrn_reflns_theta_max 72.126
_diffrn_reflns_theta_min 3.226
_diffrn_source 'sealed X-ray tube'
_diffrn_source_type 'SuperNova (Cu) X-ray Source'
_exptl_absorpt_coefficient_mu 0.440
_exptl_absorpt_correction_type none
_exptl_crystal_colour 'clear colourless'
_exptl_crystal_colour_lustre clear
_exptl_crystal_colour_primary colourless
_exptl_crystal_density_diffrn 1.112
_exptl_crystal_description needle
_exptl_crystal_F_000 560
_exptl_crystal_recrystallization_method
'no single crystals, but were non-merohedrically twinned by rotation of 180 deg. around 0 0 1, ratio 97:3. '
_exptl_crystal_size_max 0.2978
_exptl_crystal_size_mid 0.0652
_exptl_crystal_size_min 0.0608
_refine_diff_density_max 0.253
_refine_diff_density_min -0.278
_refine_diff_density_rms 0.042
_refine_ls_extinction_method none
_refine_ls_goodness_of_fit_ref 1.057
_refine_ls_hydrogen_treatment constr
_refine_ls_matrix_type full
_refine_ls_number_parameters 363
_refine_ls_number_reflns 6431
_refine_ls_number_restraints 15
_refine_ls_restrained_S_all 1.139
_refine_ls_R_factor_all 0.0613
_refine_ls_R_factor_gt 0.0476
_refine_ls_shift/su_max 0.000
_refine_ls_shift/su_mean 0.000
_refine_ls_structure_factor_coef Fsqd
_refine_ls_weighting_details 'w=1/[\s^2^(Fo^2^)+(0.0837P)^2^+0.0686P] where P=(Fo^2^+2Fc^2^)/3'
_refine_ls_weighting_scheme calc
_refine_ls_wR_factor_gt 0.1266
_refine_ls_wR_factor_ref 0.1323
_reflns_Friedel_coverage 0.000
_reflns_number_gt 4973
_reflns_number_total 6431
_reflns_threshold_expression 'I > 2\s(I)'
_cod_data_source_file om6b00935_si_002.cif
_cod_data_source_block compound9
_cod_depositor_comments 'Adding full bibliography for 4086947--4086949.cif.'
_cod_database_code 4086949
_chemical_oxdiff_formula 'C33 H60 B3 N1'
_diffrn_oxdiff_twin_integration_method simultaneous
_shelx_space_group_comment
;
The symmetry employed for this shelxl refinement is uniquely defined
by the following loop, which should always be used as a source of
symmetry information in preference to the above space-group names.
They are only intended as comments.
;
_shelxl_version_number 2014-3

loop_
_space_group_symop_operation_xyz
'x, y, z'
'-x, -y, -z'

loop_
_atom_site_label
_atom_site_type_symbol
_atom_site_fract_x
_atom_site_fract_y
_atom_site_fract_z
_atom_site_U_iso_or_equiv
_atom_site_adp_type
_atom_site_occupancy
_atom_site_site_symmetry_order
_atom_site_calc_flag
_atom_site_refinement_flags_posn
_atom_site_refinement_flags_adp
_atom_site_refinement_flags_occupancy
_atom_site_disorder_assembly
_atom_site_disorder_group
N1 N 0.17620(12) 0.27532(9) 0.91254(8) 0.0192(2) Uani 1 1 d . . . . .
C1 C 0.31454(15) 0.27572(11) 0.96591(10) 0.0227(3) Uani 1 1 d . . . . .
H1A H 0.2909 0.3316 1.0035 0.027 Uiso 1 1 calc R U . . .
H1B H 0.4139 0.2900 0.9189 0.027 Uiso 1 1 calc R U . . .
C2 C 0.33700(16) 0.16755(12) 1.03423(11) 0.0265(3) Uani 1 1 d . . . . .
H2A H 0.3888 0.1721 1.0900 0.032 Uiso 1 1 calc R U . . .
H2B H 0.4046 0.1167 0.9994 0.032 Uiso 1 1 calc R U . . .
C3 C 0.16574(16) 0.13300(11) 1.06959(11) 0.0254(3) Uani 1 1 d . . . . .
H3A H 0.1385 0.1273 1.1408 0.031 Uiso 1 1 calc R U . . .
H3B H 0.1606 0.0626 1.0567 0.031 Uiso 1 1 calc R U . . .
C4 C -0.05424(15) 0.30998(11) 1.07025(10) 0.0224(3) Uani 1 1 d . . . . .
H4 H 0.0290 0.3524 1.0800 0.027 Uiso 1 1 calc R U . . .
C5 C -0.13122(17) 0.24928(12) 1.17181(11) 0.0264(3) Uani 1 1 d . . . . .
H5A H -0.0438 0.2138 1.2099 0.032 Uiso 1 1 calc R U . . .
H5B H -0.1950 0.3014 1.2067 0.032 Uiso 1 1 calc R U . . .
C6 C -0.24098(17) 0.16558(12) 1.16921(11) 0.0267(3) Uani 1 1 d . . . . .
H6A H -0.3492 0.2017 1.1587 0.032 Uiso 1 1 calc R U . . .
H6B H -0.2526 0.1155 1.2339 0.032 Uiso 1 1 calc R U . . .
C7 C -0.18273(16) 0.10126(11) 1.09053(11) 0.0246(3) Uani 1 1 d . . . . .
H7A H -0.2751 0.0674 1.0815 0.030 Uiso 1 1 calc R U . . .
H7B H -0.1011 0.0438 1.1152 0.030 Uiso 1 1 calc R U . . .
C8 C -0.10899(15) 0.16487(11) 0.98931(10) 0.0221(3) Uani 1 1 d . . . . .
H8 H -0.0608 0.1135 0.9482 0.027 Uiso 1 1 calc R U . . .
C9 C -0.23925(15) 0.23950(11) 0.93790(10) 0.0230(3) Uani 1 1 d . . . . .
H9A H -0.3290 0.1980 0.9382 0.028 Uiso 1 1 calc R U . . .
H9B H -0.1937 0.2668 0.8689 0.028 Uiso 1 1 calc R U . . .
C10 C -0.30783(16) 0.33450(11) 0.98300(11) 0.0247(3) Uani 1 1 d . . . . .
H10A H -0.3624 0.3887 0.9342 0.030 Uiso 1 1 calc R U . . .
H10B H -0.3904 0.3105 1.0395 0.030 Uiso 1 1 calc R U . . .
C11 C -0.18287(16) 0.38675(11) 1.01716(11) 0.0239(3) Uani 1 1 d . . . . .
H11A H -0.2406 0.4315 1.0614 0.029 Uiso 1 1 calc R U . . .
H11B H -0.1273 0.4343 0.9595 0.029 Uiso 1 1 calc R U . . .
C12 C 0.15093(15) 0.38696(10) 0.85327(10) 0.0212(3) Uani 1 1 d . . . . .
H12A H 0.2572 0.4083 0.8186 0.025 Uiso 1 1 calc R U . . .
H12B H 0.1122 0.4336 0.8993 0.025 Uiso 1 1 calc R U . . .
C13 C 0.03618(16) 0.40936(11) 0.77864(11) 0.0234(3) Uani 1 1 d . . . . .
H13A H -0.0705 0.3866 0.8110 0.028 Uiso 1 1 calc R U . . .
H13B H 0.0772 0.3681 0.7284 0.028 Uiso 1 1 calc R U . . .
C14 C 0.01817(16) 0.52764(11) 0.72972(11) 0.0243(3) Uani 1 1 d . . . . .
H14A H 0.1219 0.5456 0.6887 0.029 Uiso 1 1 calc R U . . .
H14B H 0.0010 0.5677 0.7817 0.029 Uiso 1 1 calc R U . . .
C15 C -0.22312(17) 0.49849(12) 0.63098(12) 0.0291(3) Uani 1 1 d . . . . .
H15 H -0.1680 0.4251 0.6364 0.035 Uiso 1 1 calc R U . . .
C16 C -0.37807(19) 0.49762(14) 0.70753(14) 0.0411(4) Uani 1 1 d . . . . .
H16A H -0.4569 0.4585 0.6902 0.049 Uiso 1 1 calc R U . . .
H16B H -0.3503 0.4587 0.7723 0.049 Uiso 1 1 calc R U . . .
C17 C -0.4575(2) 0.60818(16) 0.71512(14) 0.0446(4) Uani 1 1 d . . . . .
H17A H -0.5099 0.6403 0.6564 0.054 Uiso 1 1 calc R U . . .
H17B H -0.5426 0.6011 0.7726 0.054 Uiso 1 1 calc R U . . .
C18 C -0.3401(2) 0.68224(14) 0.72443(13) 0.0414(4) Uani 1 1 d . . . . .
H18A H -0.3043 0.6578 0.7894 0.050 Uiso 1 1 calc R U . . .
H18B H -0.3966 0.7542 0.7205 0.050 Uiso 1 1 calc R U . . .
C19 C -0.18891(18) 0.68833(12) 0.64420(12) 0.0308(3) Uani 1 1 d . . . . .
H19 H -0.1115 0.7329 0.6571 0.037 Uiso 1 1 calc R U . . .
C20 C -0.2324(2) 0.73202(14) 0.54028(13) 0.0370(4) Uani 1 1 d . . . . .
H20A H -0.3489 0.7559 0.5450 0.044 Uiso 0.682(5) 1 calc R U P A 1
H20B H -0.1729 0.7947 0.5085 0.044 Uiso 0.682(5) 1 calc R U P A 1
H20C H -0.1340 0.7551 0.4958 0.044 Uiso 0.318(5) 1 calc R U P A 2
H20D H -0.3108 0.7954 0.5405 0.044 Uiso 0.318(5) 1 calc R U P A 2
C21A C -0.1952(4) 0.6543(2) 0.47791(19) 0.0422(8) Uani 0.682(5) 1 d . . P A 1
H21A H -0.0769 0.6432 0.4604 0.051 Uiso 0.682(5) 1 calc R U P A 1
H21B H -0.2415 0.6844 0.4167 0.051 Uiso 0.682(5) 1 calc R U P A 1
C21B C -0.3067(8) 0.6498(4) 0.4980(4) 0.0326(15) Uani 0.318(5) 1 d . . P A 2
H21C H -0.4252 0.6592 0.5154 0.039 Uiso 0.318(5) 1 calc R U P A 2
H21D H -0.2830 0.6705 0.4259 0.039 Uiso 0.318(5) 1 calc R U P A 2
C22 C -0.2595(2) 0.54599(16) 0.52565(14) 0.0461(4) Uani 1 1 d . . . . .
H22A H -0.2122 0.4953 0.4847 0.055 Uiso 0.682(5) 1 calc R U P A 1
H22B H -0.3777 0.5538 0.5264 0.055 Uiso 0.682(5) 1 calc R U P A 1
H22C H -0.1613 0.5306 0.4807 0.055 Uiso 0.318(5) 1 calc R U P A 2
H22D H -0.3442 0.5066 0.5147 0.055 Uiso 0.318(5) 1 calc R U P A 2
C23 C 0.21858(15) 0.19842(10) 0.84720(10) 0.0208(3) Uani 1 1 d . . . . .
H23A H 0.1278 0.2031 0.8104 0.025 Uiso 1 1 calc R U . . .
H23B H 0.2287 0.1258 0.8889 0.025 Uiso 1 1 calc R U . . .
C24 C 0.37238(16) 0.21370(11) 0.77417(11) 0.0231(3) Uani 1 1 d . . . . .
H24A H 0.4638 0.2122 0.8096 0.028 Uiso 1 1 calc R U . . .
H24B H 0.3610 0.2840 0.7287 0.028 Uiso 1 1 calc R U . . .
C25 C 0.40866(16) 0.12761(11) 0.71579(11) 0.0244(3) Uani 1 1 d . . . . .
H25A H 0.3197 0.1337 0.6773 0.029 Uiso 1 1 calc R U . . .
H25B H 0.4077 0.0578 0.7626 0.029 Uiso 1 1 calc R U . . .
C26 C 0.64475(18) 0.03168(13) 0.59981(12) 0.0332(4) Uani 1 1 d D . . . .
H26A H 0.5618 -0.0197 0.6129 0.040 Uiso 0.318(5) 1 calc R U P A 2
H26 H 0.5623 -0.0195 0.6097 0.040 Uiso 0.682(5) 1 calc R U P A 1
C27 C 0.7821(3) -0.01848(15) 0.6595(2) 0.0564(6) Uani 1 1 d . . . . .
H27A H 0.7339 -0.0494 0.7271 0.068 Uiso 1 1 calc R U . . .
H27B H 0.8409 -0.0775 0.6317 0.068 Uiso 1 1 calc R U . . .
C28 C 0.9032(2) 0.05581(15) 0.66357(15) 0.0440(4) Uani 1 1 d . . . . .
H28A H 0.9752 0.0699 0.6004 0.053 Uiso 1 1 calc R U . . .
H28B H 0.9704 0.0205 0.7149 0.053 Uiso 1 1 calc R U . . .
C29 C 0.8236(2) 0.16098(15) 0.68474(12) 0.0388(4) Uani 1 1 d . . . . .
H29A H 0.9076 0.2100 0.6746 0.047 Uiso 1 1 calc R U . . .
H29B H 0.7750 0.1487 0.7543 0.047 Uiso 1 1 calc R U . . .
C30 C 0.69213(18) 0.21475(12) 0.62120(13) 0.0347(4) Uani 1 1 d . . . . .
H30 H 0.6375 0.2785 0.6446 0.042 Uiso 1 1 calc R U . . .
C31 C 0.7553(2) 0.24779(17) 0.51206(15) 0.0510(5) Uani 1 1 d D . . . .
H31A H 0.6699 0.2969 0.4806 0.061 Uiso 0.682(5) 1 calc R U P A 1
H31B H 0.8481 0.2891 0.5053 0.061 Uiso 0.682(5) 1 calc R U P A 1
H31C H 0.8730 0.2517 0.5032 0.061 Uiso 0.318(5) 1 calc R U P A 2
H31D H 0.7042 0.3191 0.4846 0.061 Uiso 0.318(5) 1 calc R U P A 2
C32A C 0.8037(4) 0.1710(2) 0.45821(19) 0.0376(7) Uani 0.682(5) 1 d D . P A 1
H32A H 0.9142 0.1399 0.4690 0.045 Uiso 0.682(5) 1 calc R U P A 1
H32B H 0.8066 0.2048 0.3879 0.045 Uiso 0.682(5) 1 calc R U P A 1
C32B C 0.7142(9) 0.1580(4) 0.4495(4) 0.0269(14) Uani 0.318(5) 1 d D . P A 2
H32C H 0.6030 0.1777 0.4340 0.032 Uiso 0.318(5) 1 calc R U P A 2
H32D H 0.7873 0.1678 0.3867 0.032 Uiso 0.318(5) 1 calc R U P A 2
C33A C 0.6918(4) 0.0827(4) 0.4856(3) 0.0382(10) Uani 0.682(5) 1 d D . P A 1
H33A H 0.7432 0.0251 0.4535 0.046 Uiso 0.682(5) 1 calc R U P A 1
H33B H 0.5910 0.1109 0.4579 0.046 Uiso 0.682(5) 1 calc R U P A 1
C33B C 0.7289(8) 0.0398(6) 0.4990(5) 0.0253(14) Uani 0.318(5) 1 d D . P A 2
H33C H 0.6779 -0.0009 0.4643 0.030 Uiso 0.318(5) 1 calc R U P A 2
H33D H 0.8435 0.0119 0.4994 0.030 Uiso 0.318(5) 1 calc R U P A 2
B1 B 0.03568(17) 0.22084(12) 1.01178(11) 0.0207(3) Uani 1 1 d . . . . .
B2 B -0.11886(19) 0.56919(13) 0.66457(12) 0.0250(3) Uani 1 1 d . . . . .
B3 B 0.57186(19) 0.12825(13) 0.64412(12) 0.0257(3) Uani 1 1 d . . . . .

loop_
_atom_site_aniso_label
_atom_site_aniso_U_11
_atom_site_aniso_U_22
_atom_site_aniso_U_33
_atom_site_aniso_U_23
_atom_site_aniso_U_13
_atom_site_aniso_U_12
N1 0.0165(5) 0.0219(5) 0.0196(6) -0.0079(4) -0.0001(4) -0.0006(4)
C1 0.0171(6) 0.0285(7) 0.0238(7) -0.0093(6) -0.0016(5) -0.0021(5)
C2 0.0200(6) 0.0314(7) 0.0271(8) -0.0049(6) -0.0044(5) -0.0008(5)
C3 0.0206(6) 0.0300(7) 0.0236(7) -0.0055(6) 0.0010(5) -0.0013(5)
C4 0.0197(6) 0.0274(7) 0.0223(7) -0.0112(6) 0.0001(5) -0.0038(5)
C5 0.0239(6) 0.0342(7) 0.0218(7) -0.0121(6) 0.0016(5) -0.0013(6)
C6 0.0242(6) 0.0316(7) 0.0223(7) -0.0067(6) 0.0042(5) -0.0045(5)
C7 0.0214(6) 0.0247(7) 0.0268(8) -0.0071(6) 0.0015(5) -0.0030(5)
C8 0.0196(6) 0.0240(6) 0.0235(7) -0.0109(5) 0.0026(5) -0.0021(5)
C9 0.0199(6) 0.0273(7) 0.0236(7) -0.0096(6) -0.0003(5) -0.0056(5)
C10 0.0196(6) 0.0273(7) 0.0272(7) -0.0086(6) -0.0012(5) -0.0009(5)
C11 0.0211(6) 0.0240(6) 0.0277(7) -0.0129(6) 0.0024(5) -0.0010(5)
C12 0.0203(6) 0.0207(6) 0.0228(7) -0.0078(5) -0.0002(5) -0.0014(5)
C13 0.0241(6) 0.0222(6) 0.0251(7) -0.0082(5) -0.0046(5) 0.0004(5)
C14 0.0261(6) 0.0234(7) 0.0234(7) -0.0070(5) -0.0027(5) -0.0006(5)
C15 0.0270(7) 0.0305(7) 0.0304(8) -0.0105(6) -0.0057(6) 0.0032(6)
C16 0.0286(8) 0.0413(9) 0.0441(10) 0.0019(8) 0.0015(7) -0.0009(7)
C17 0.0300(8) 0.0546(11) 0.0386(10) -0.0074(8) 0.0079(7) 0.0104(7)
C18 0.0438(9) 0.0409(9) 0.0343(9) -0.0147(7) 0.0031(7) 0.0144(7)
C19 0.0329(7) 0.0269(7) 0.0311(8) -0.0075(6) -0.0046(6) 0.0047(6)
C20 0.0335(8) 0.0372(8) 0.0335(9) 0.0022(7) -0.0048(7) 0.0010(6)
C21A 0.0390(19) 0.0576(17) 0.0245(13) -0.0058(11) -0.0044(11) 0.0081(12)
C21B 0.038(4) 0.035(3) 0.021(2) -0.0013(19) -0.011(2) 0.008(2)
C22 0.0553(11) 0.0561(11) 0.0327(10) -0.0156(9) -0.0150(8) -0.0045(9)
C23 0.0196(6) 0.0215(6) 0.0215(7) -0.0085(5) 0.0016(5) -0.0014(5)
C24 0.0206(6) 0.0242(7) 0.0240(7) -0.0087(5) 0.0024(5) -0.0012(5)
C25 0.0252(7) 0.0226(6) 0.0235(7) -0.0071(5) 0.0035(5) -0.0009(5)
C26 0.0271(7) 0.0407(9) 0.0370(9) -0.0237(7) -0.0013(6) 0.0015(6)
C27 0.0519(11) 0.0295(9) 0.0936(18) -0.0187(10) -0.0323(11) 0.0124(8)
C28 0.0377(9) 0.0484(10) 0.0429(10) -0.0002(8) -0.0187(8) 0.0033(7)
C29 0.0466(9) 0.0483(10) 0.0259(8) -0.0122(7) 0.0006(7) -0.0207(8)
C30 0.0284(7) 0.0280(7) 0.0429(10) -0.0123(7) 0.0124(7) -0.0009(6)
C31 0.0309(9) 0.0653(13) 0.0447(11) 0.0162(10) -0.0075(8) -0.0136(9)
C32A 0.0323(15) 0.0559(17) 0.0221(12) -0.0066(11) -0.0015(11) -0.0032(13)
C32B 0.036(4) 0.024(3) 0.017(2) -0.004(2) 0.003(2) 0.004(2)
C33A 0.0306(18) 0.054(3) 0.0371(18) -0.030(2) -0.0037(13) 0.0072(17)
C33B 0.019(3) 0.033(4) 0.028(3) -0.024(3) 0.001(2) 0.008(2)
B1 0.0189(6) 0.0238(7) 0.0189(7) -0.0073(6) 0.0019(5) -0.0022(5)
B2 0.0243(7) 0.0286(8) 0.0197(8) -0.0071(6) 0.0024(6) 0.0020(6)
B3 0.0259(7) 0.0262(8) 0.0221(8) -0.0058(6) 0.0001(6) 0.0041(6)

loop_
_atom_type_symbol
_atom_type_description
_atom_type_scat_dispersion_real
_atom_type_scat_dispersion_imag
_atom_type_scat_source
C C 0.0181 0.0091 'International Tables Vol C Tables 4.2.6.8 and 6.1.1.4'
H H 0.0000 0.0000 'International Tables Vol C Tables 4.2.6.8 and 6.1.1.4'
B B 0.0090 0.0039 'International Tables Vol C Tables 4.2.6.8 and 6.1.1.4'
N N 0.0311 0.0180 'International Tables Vol C Tables 4.2.6.8 and 6.1.1.4'

loop_
_exptl_crystal_face_index_h
_exptl_crystal_face_index_k
_exptl_crystal_face_index_l
_exptl_crystal_face_perp_dist
_exptl_oxdiff_crystal_face_indexfrac_h
_exptl_oxdiff_crystal_face_indexfrac_k
_exptl_oxdiff_crystal_face_indexfrac_l
_exptl_oxdiff_crystal_face_x
_exptl_oxdiff_crystal_face_y
_exptl_oxdiff_crystal_face_z
-1 4 8 0.0419 -0.9763 3.9828 8.3115 -0.5006 0.0138 0.8656
2 5 9 0.0768 2.0497 4.8133 8.5169 -0.0237 0.2852 0.9582
-5 2 1 0.0033 -4.9504 2.4101 0.7564 -0.9968 -0.0791 -0.0090
5 -3 0 0.0545 4.8674 -2.9001 0.2937 0.9935 -0.0252 0.1112
-3 -8 -3 0.1473 -2.8111 -7.8038 -3.3205 -0.0232 -0.8855 -0.4642
-3 1 -8 0.0295 -2.9688 1.3858 -7.5322 -0.4801 0.2926 -0.8269
0 1 -9 0.0374 -0.2570 1.2427 -8.5226 0.0114 0.4897 -0.8718
0 -1 8 0.0264 0.2110 -1.3692 8.4632 -0.0118 -0.5039 0.8637
5 -2 0 0.0558 4.9945 -2.3286 -0.4857 0.9962 0.0790 0.0384

loop_
_geom_angle_atom_site_label_1
_geom_angle_atom_site_label_2
_geom_angle_atom_site_label_3
_geom_angle
C1 N1 C12 104.94(10)
C1 N1 C23 110.30(10)
C1 N1 B1 99.43(10)
C12 N1 B1 122.50(9)
C23 N1 C12 110.67(10)
C23 N1 B1 108.03(9)
N1 C1 H1A 110.2
N1 C1 H1B 110.2
N1 C1 C2 107.68(11)
H1A C1 H1B 108.5
C2 C1 H1A 110.2
C2 C1 H1B 110.2
C1 C2 H2A 110.7
C1 C2 H2B 110.7
C1 C2 C3 105.14(11)
H2A C2 H2B 108.8
C3 C2 H2A 110.7
C3 C2 H2B 110.7
C2 C3 H3A 109.8
C2 C3 H3B 109.8
C2 C3 B1 109.50(11)
H3A C3 H3B 108.2
B1 C3 H3A 109.8
B1 C3 H3B 109.8
C5 C4 H4 108.5
C5 C4 B1 106.83(11)
C11 C4 H4 108.5
C11 C4 C5 110.47(11)
C11 C4 B1 114.02(11)
B1 C4 H4 108.5
C4 C5 H5A 108.5
C4 C5 H5B 108.5
H5A C5 H5B 107.5
C6 C5 C4 114.91(12)
C6 C5 H5A 108.5
C6 C5 H5B 108.5
C5 C6 H6A 108.4
C5 C6 H6B 108.4
C5 C6 C7 115.52(11)
H6A C6 H6B 107.5
C7 C6 H6A 108.4
C7 C6 H6B 108.4
C6 C7 H7A 108.3
C6 C7 H7B 108.3
C6 C7 C8 115.88(11)
H7A C7 H7B 107.4
C8 C7 H7A 108.3
C8 C7 H7B 108.3
C7 C8 H8 108.3
C7 C8 B1 104.82(11)
C9 C8 C7 110.70(11)
C9 C8 H8 108.3
C9 C8 B1 116.05(11)
B1 C8 H8 108.3
C8 C9 H9A 108.5
C8 C9 H9B 108.5
C8 C9 C10 115.15(11)
H9A C9 H9B 107.5
C10 C9 H9A 108.5
C10 C9 H9B 108.5
C9 C10 H10A 108.5
C9 C10 H10B 108.5
H10A C10 H10B 107.5
C11 C10 C9 114.97(11)
C11 C10 H10A 108.5
C11 C10 H10B 108.5
C4 C11 H11A 108.4
C4 C11 H11B 108.4
C10 C11 C4 115.71(11)
C10 C11 H11A 108.4
C10 C11 H11B 108.4
H11A C11 H11B 107.4
N1 C12 H12A 107.8
N1 C12 H12B 107.8
N1 C12 C13 118.17(11)
H12A C12 H12B 107.1
C13 C12 H12A 107.8
C13 C12 H12B 107.8
C12 C13 H13A 109.5
C12 C13 H13B 109.5
C12 C13 C14 110.88(11)
H13A C13 H13B 108.1
C14 C13 H13A 109.5
C14 C13 H13B 109.5
C13 C14 H14A 107.8
C13 C14 H14B 107.8
C13 C14 B2 118.09(12)
H14A C14 H14B 107.1
B2 C14 H14A 107.8
B2 C14 H14B 107.8
C16 C15 H15 110.2
C16 C15 B2 101.93(13)
C22 C15 H15 110.2
C22 C15 C16 112.09(14)
C22 C15 B2 111.99(14)
B2 C15 H15 110.2
C15 C16 H16A 108.8
C15 C16 H16B 108.8
H16A C16 H16B 107.7
C17 C16 C15 113.98(14)
C17 C16 H16A 108.8
C17 C16 H16B 108.8
C16 C17 H17A 108.9
C16 C17 H17B 108.9
H17A C17 H17B 107.7
C18 C17 C16 113.49(14)
C18 C17 H17A 108.9
C18 C17 H17B 108.9
C17 C18 H18A 108.9
C17 C18 H18B 108.9
C17 C18 C19 113.27(14)
H18A C18 H18B 107.7
C19 C18 H18A 108.9
C19 C18 H18B 108.9
C18 C19 H19 109.9
C18 C19 B2 100.20(12)
C20 C19 C18 112.64(14)
C20 C19 H19 109.9
C20 C19 B2 113.86(13)
B2 C19 H19 109.9
C19 C20 H20A 108.8
C19 C20 H20B 108.8
C19 C20 H20C 108.6
C19 C20 H20D 108.6
C19 C20 C21B 114.6(2)
H20A C20 H20B 107.7
H20C C20 H20D 107.6
C21A C20 C19 113.84(16)
C21A C20 H20A 108.8
C21A C20 H20B 108.8
C21B C20 H20C 108.6
C21B C20 H20D 108.6
C20 C21A H21A 108.7
C20 C21A H21B 108.7
C20 C21A C22 114.2(2)
H21A C21A H21B 107.6
C22 C21A H21A 108.7
C22 C21A H21B 108.7
C20 C21B H21C 107.6
C20 C21B H21D 107.6
H21C C21B H21D 107.0
C22 C21B C20 119.0(4)
C22 C21B H21C 107.6
C22 C21B H21D 107.6
C15 C22 H22A 108.6
C15 C22 H22B 108.6
C15 C22 H22C 107.4
C15 C22 H22D 107.4
C21A C22 C15 114.60(17)
C21A C22 H22A 108.6
C21A C22 H22B 108.6
C21B C22 C15 119.8(3)
C21B C22 H22C 107.4
C21B C22 H22D 107.4
H22A C22 H22B 107.6
H22C C22 H22D 106.9
N1 C23 H23A 108.2
N1 C23 H23B 108.2
N1 C23 C24 116.24(11)
H23A C23 H23B 107.4
C24 C23 H23A 108.2
C24 C23 H23B 108.2
C23 C24 H24A 109.3
C23 C24 H24B 109.3
C23 C24 C25 111.74(11)
H24A C24 H24B 107.9
C25 C24 H24A 109.3
C25 C24 H24B 109.3
C24 C25 H25A 108.1
C24 C25 H25B 108.1
C24 C25 B3 116.98(12)
H25A C25 H25B 107.3
B3 C25 H25A 108.1
B3 C25 H25B 108.1
C27 C26 H26A 108.8
C27 C26 H26 110.2
C27 C26 C33A 118.0(2)
C27 C26 B3 103.41(13)
C33A C26 H26 110.2
C33B C26 H26A 108.8
C33B C26 C27 101.2(3)
C33B C26 B3 124.6(3)
B3 C26 H26A 108.8
B3 C26 H26 110.2
B3 C26 C33A 104.2(2)
C26 C27 H27A 108.3
C26 C27 H27B 108.3
H27A C27 H27B 107.4
C28 C27 C26 115.87(16)
C28 C27 H27A 108.3
C28 C27 H27B 108.3
C27 C28 H28A 109.0
C27 C28 H28B 109.0
C27 C28 C29 112.90(15)
H28A C28 H28B 107.8
C29 C28 H28A 109.0
C29 C28 H28B 109.0
C28 C29 H29A 108.7
C28 C29 H29B 108.7
C28 C29 C30 114.25(14)
H29A C29 H29B 107.6
C30 C29 H29A 108.7
C30 C29 H29B 108.7
C29 C30 H30 109.3
C29 C30 B3 102.45(13)
C31 C30 C29 113.90(13)
C31 C30 H30 109.3
C31 C30 B3 112.45(15)
B3 C30 H30 109.3
C30 C31 H31A 107.4
C30 C31 H31B 107.4
C30 C31 H31C 109.4
C30 C31 H31D 109.4
C30 C31 C32B 111.1(2)
H31A C31 H31B 106.9
H31C C31 H31D 108.0
C32A C31 C30 119.86(18)
C32A C31 H31A 107.4
C32A C31 H31B 107.4
C32B C31 H31C 109.4
C32B C31 H31D 109.4
C31 C32A H32A 109.1
C31 C32A H32B 109.1
C31 C32A C33A 112.4(3)
H32A C32A H32B 107.9
C33A C32A H32A 109.1
C33A C32A H32B 109.1
C31 C32B H32C 107.7
C31 C32B H32D 107.7
H32C C32B H32D 107.1
C33B C32B C31 118.4(4)
C33B C32B H32C 107.7
C33B C32B H32D 107.7
C26 C33A H33A 108.0
C26 C33A H33B 108.0
C32A C33A C26 117.0(2)
C32A C33A H33A 108.0
C32A C33A H33B 108.0
H33A C33A H33B 107.3
C26 C33B C32B 105.8(4)
C26 C33B H33C 110.6
C26 C33B H33D 110.6
C32B C33B H33C 110.6
C32B C33B H33D 110.6
H33C C33B H33D 108.7
C3 B1 N1 96.15(9)
C4 B1 N1 111.54(10)
C4 B1 C3 115.26(12)
C8 B1 N1 117.76(11)
C8 B1 C3 111.59(11)
C8 B1 C4 104.93(10)
C15 B2 C14 125.71(13)
C15 B2 C19 111.90(13)
C19 B2 C14 121.31(13)
C26 B3 C25 122.49(13)
C26 B3 C30 111.49(12)
C30 B3 C25 125.39(13)

loop_
_geom_bond_atom_site_label_1
_geom_bond_atom_site_label_2
_geom_bond_distance
N1 C1 1.5038(17)
N1 C12 1.5043(17)
N1 C23 1.5036(16)
N1 B1 1.7566(18)
C1 H1A 0.9900
C1 H1B 0.9900
C1 C2 1.517(2)
C2 H2A 0.9900
C2 H2B 0.9900
C2 C3 1.5409(18)
C3 H3A 0.9900
C3 H3B 0.9900
C3 B1 1.648(2)
C4 H4 1.0000
C4 C5 1.552(2)
C4 C11 1.543(2)
C4 B1 1.6304(19)
C5 H5A 0.9900
C5 H5B 0.9900
C5 C6 1.539(2)
C6 H6A 0.9900
C6 H6B 0.9900
C6 C7 1.5418(19)
C7 H7A 0.9900
C7 H7B 0.9900
C7 C8 1.553(2)
C8 H8 1.0000
C8 C9 1.530(2)
C8 B1 1.622(2)
C9 H9A 0.9900
C9 H9B 0.9900
C9 C10 1.5384(18)
C10 H10A 0.9900
C10 H10B 0.9900
C10 C11 1.5358(19)
C11 H11A 0.9900
C11 H11B 0.9900
C12 H12A 0.9900
C12 H12B 0.9900
C12 C13 1.5132(19)
C13 H13A 0.9900
C13 H13B 0.9900
C13 C14 1.5310(19)
C14 H14A 0.9900
C14 H14B 0.9900
C14 B2 1.568(2)
C15 H15 1.0000
C15 C16 1.557(2)
C15 C22 1.546(2)
C15 B2 1.564(2)
C16 H16A 0.9900
C16 H16B 0.9900
C16 C17 1.531(2)
C17 H17A 0.9900
C17 H17B 0.9900
C17 C18 1.520(3)
C18 H18A 0.9900
C18 H18B 0.9900
C18 C19 1.561(2)
C19 H19 1.0000
C19 C20 1.542(2)
C19 B2 1.565(2)
C20 H20A 0.9900
C20 H20B 0.9900
C20 H20C 0.9900
C20 H20D 0.9900
C20 C21A 1.480(3)
C20 C21B 1.596(6)
C21A H21A 0.9900
C21A H21B 0.9900
C21A C22 1.540(4)
C21B H21C 0.9900
C21B H21D 0.9900
C21B C22 1.343(5)
C22 H22A 0.9900
C22 H22B 0.9900
C22 H22C 0.9900
C22 H22D 0.9900
C23 H23A 0.9900
C23 H23B 0.9900
C23 C24 1.5251(18)
C24 H24A 0.9900
C24 H24B 0.9900
C24 C25 1.5291(18)
C25 H25A 0.9900
C25 H25B 0.9900
C25 B3 1.5723(19)
C26 H26A 1.0000
C26 H26 1.0000
C26 C27 1.538(3)
C26 C33A 1.605(4)
C26 C33B 1.479(6)
C26 B3 1.557(2)
C27 H27A 0.9900
C27 H27B 0.9900
C27 C28 1.521(3)
C28 H28A 0.9900
C28 H28B 0.9900
C28 C29 1.524(3)
C29 H29A 0.9900
C29 H29B 0.9900
C29 C30 1.542(3)
C30 H30 1.0000
C30 C31 1.532(3)
C30 B3 1.561(2)
C31 H31A 0.9900
C31 H31B 0.9900
C31 H31C 0.9900
C31 H31D 0.9900
C31 C32A 1.389(3)
C31 C32B 1.740(6)
C32A H32A 0.9900
C32A H32B 0.9900
C32A C33A 1.526(5)
C32B H32C 0.9900
C32B H32D 0.9900
C32B C33B 1.531(7)
C33A H33A 0.9900
C33A H33B 0.9900
C33B H33C 0.9900
C33B H33D 0.9900

loop_
_geom_torsion_atom_site_label_1
_geom_torsion_atom_site_label_2
_geom_torsion_atom_site_label_3
_geom_torsion_atom_site_label_4
_geom_torsion
N1 C1 C2 C3 -35.12(14)
N1 C12 C13 C14 176.75(10)
N1 C23 C24 C25 176.75(11)
C1 N1 C12 C13 170.70(11)
C1 N1 C23 C24 -54.81(15)
C1 N1 B1 C3 -39.70(11)
C1 N1 B1 C4 80.56(12)
C1 N1 B1 C8 -158.06(11)
C1 C2 C3 B1 5.13(15)
C2 C3 B1 N1 20.91(13)
C2 C3 B1 C4 -96.42(14)
C2 C3 B1 C8 144.04(12)
C4 C5 C6 C7 38.61(18)
C5 C4 C11 C10 -69.58(15)
C5 C4 B1 N1 -162.30(10)
C5 C4 B1 C3 -54.03(14)
C5 C4 B1 C8 69.13(14)
C5 C6 C7 C8 -40.55(18)
C6 C7 C8 C9 -69.92(15)
C6 C7 C8 B1 55.92(15)
C7 C8 C9 C10 70.42(14)
C7 C8 B1 N1 165.91(10)
C7 C8 B1 C3 56.13(13)
C7 C8 B1 C4 -69.35(13)
C8 C9 C10 C11 40.18(17)
C9 C8 B1 N1 -71.65(14)
C9 C8 B1 C3 178.56(11)
C9 C8 B1 C4 53.08(15)
C9 C10 C11 C4 -41.70(17)
C11 C4 C5 C6 71.25(15)
C11 C4 B1 N1 75.36(13)
C11 C4 B1 C3 -176.37(11)
C11 C4 B1 C8 -53.21(15)
C12 N1 C1 C2 175.07(10)
C12 N1 C23 C24 60.87(15)
C12 N1 B1 C3 -154.26(11)
C12 N1 B1 C4 -34.00(16)
C12 N1 B1 C8 87.38(14)
C12 C13 C14 B2 -169.03(11)
C13 C14 B2 C15 -10.3(2)
C13 C14 B2 C19 156.83(13)
C15 C16 C17 C18 -48.7(2)
C16 C15 C22 C21A 110.7(2)
C16 C15 C22 C21B 68.8(4)
C16 C15 B2 C14 97.42(16)
C16 C15 B2 C19 -70.71(15)
C16 C17 C18 C19 51.5(2)
C17 C18 C19 C20 61.98(19)
C17 C18 C19 B2 -59.37(18)
C18 C19 C20 C21A -115.0(2)
C18 C19 C20 C21B -76.0(3)
C18 C19 B2 C14 -96.05(16)
C18 C19 B2 C15 72.68(16)
C19 C20 C21A C22 49.8(3)
C19 C20 C21B C22 -31.5(6)
C20 C19 B2 C14 143.48(14)
C20 C19 B2 C15 -47.79(17)
C20 C21A C22 C15 -47.7(3)
C20 C21A C22 C21B 59.8(4)
C20 C21B C22 C15 35.7(6)
C20 C21B C22 C21A -56.7(4)
C21A C20 C21B C22 65.6(5)
C21B C20 C21A C22 -49.6(3)
C22 C15 C16 C17 -65.3(2)
C22 C15 B2 C14 -142.59(15)
C22 C15 B2 C19 49.28(17)
C23 N1 C1 C2 -65.70(13)
C23 N1 C12 C13 51.72(14)
C23 N1 B1 C3 75.38(12)
C23 N1 B1 C4 -164.37(11)
C23 N1 B1 C8 -42.98(14)
C23 C24 C25 B3 -174.92(13)
C24 C25 B3 C26 164.58(14)
C24 C25 B3 C30 -5.5(2)
C26 C27 C28 C29 46.0(3)
C27 C26 C33A C32A -58.2(4)
C27 C26 C33B C32B -119.8(5)
C27 C26 B3 C25 -103.73(18)
C27 C26 B3 C30 67.63(18)
C27 C28 C29 C30 -48.3(2)
C28 C29 C30 C31 -64.0(2)
C28 C29 C30 B3 57.75(17)
C29 C30 C31 C32A 71.7(3)
C29 C30 C31 C32B 101.5(3)
C29 C30 B3 C25 101.03(17)
C29 C30 B3 C26 -70.02(16)
C30 C31 C32A C33A 40.6(4)
C30 C31 C32B C33B -38.4(6)
C31 C30 B3 C25 -136.28(16)
C31 C30 B3 C26 52.66(19)
C31 C32A C33A C26 -48.0(5)
C31 C32B C33B C26 46.5(7)
C32A C31 C32B C33B 75.8(6)
C32B C31 C32A C33A -38.4(4)
C33A C26 C27 C28 60.9(3)
C33A C26 C33B C32B 21.3(7)
C33A C26 B3 C25 132.39(19)
C33A C26 B3 C30 -56.3(2)
C33B C26 C27 C28 76.6(3)
C33B C26 C33A C32A -102.5(10)
C33B C26 B3 C25 142.2(4)
C33B C26 B3 C30 -46.4(4)
B1 N1 C1 C2 47.62(12)
B1 N1 C12 C13 -77.53(15)
B1 N1 C23 C24 -162.51(11)
B1 C4 C5 C6 -53.28(15)
B1 C4 C11 C10 50.73(16)
B1 C8 C9 C10 -48.86(16)
B2 C15 C16 C17 54.58(19)
B2 C15 C22 C21A -3.2(2)
B2 C15 C22 C21B -45.1(4)
B2 C19 C20 C21A -1.8(2)
B2 C19 C20 C21B 37.2(3)
B3 C26 C27 C28 -53.3(2)
B3 C26 C33A C32A 55.7(4)
B3 C26 C33B C32B -4.7(6)
B3 C30 C31 C32A -44.3(3)
B3 C30 C31 C32B -14.5(3)

loop_
_diffrn_oxdiff_twin_id
_diffrn_oxdiff_twin_ratio
_diffrn_oxdiff_twin_reflns_isolated
_diffrn_oxdiff_twin_reflns_overlapped
1 0.7984 13354 13432
2 0.2016 0 13432
